data_7020761
loop_
_publ_author_name
'Hamm, Danielle C.'
'Braun, Lindsey A.'
'Burazin, Alex N.'
'Gauthier, Amanda M.'
'Ness, Kendra O.'
'Biebel, Casey E.'
'Sauer, Jon S.'
'Tanke, Robin'
'Noll, Bruce C.'
'Bosch, Eric'
'Bowling, Nathan P.'

_publ_section_title
;
 Conjugated metallorganic macrocycles: opportunities for
 coordination-driven planarization of bidentate, pyridine-based ligands.
;
_journal_issue 4
_journal_name_full 'Dalton transactions (Cambridge, England : 2003)'
_journal_page_first 948
_journal_page_last 958
_journal_paper_doi 10.1039/c2dt31914d
_journal_volume 42
_journal_year 2013
_chemical_formula_moiety 'C30 H16 Ag F3 N2 O2'
_chemical_formula_sum 'C30 H16 Ag F3 N2 O2'
_chemical_formula_weight 601.32
_space_group_crystal_system monoclinic
_space_group_IT_number 14
_space_group_name_Hall '-P 2yn'
_space_group_name_H-M_alt 'P 1 21/n 1'
_atom_sites_solution_hydrogens geom
_atom_sites_solution_primary direct
_atom_sites_solution_secondary difmap
_audit_creation_method SHELXL-97
_cell_angle_alpha 90.00
_cell_angle_beta 114.2540(10)
_cell_angle_gamma 90.00
_cell_formula_units_Z 4
_cell_length_a 16.8364(17)
_cell_length_b 7.9149(8)
_cell_length_c 19.851(2)
_cell_measurement_reflns_used 2263
_cell_measurement_temperature 173(2)
_cell_measurement_theta_max 19.32
_cell_measurement_theta_min 2.25
_cell_volume 2411.8(4)
_computing_cell_refinement 'Bruker SAINT'
_computing_data_collection 'Bruker APEX2'
_computing_data_reduction 'Bruker SAINT'
_computing_molecular_graphics '(Barbour, 2001)'
_computing_publication_material '(Barbour, 2001)'
_computing_structure_refinement 'SHELXL-97 (Sheldrick, 1997)'
_computing_structure_solution 'SHELXS-97 (Sheldrick, 1990)'
_diffrn_ambient_temperature 173(2)
_diffrn_detector_area_resol_mean 8.3660
_diffrn_measured_fraction_theta_full 0.998
_diffrn_measured_fraction_theta_max 0.998
_diffrn_measurement_device_type 'Bruker APEX-II CCD'
_diffrn_measurement_method 'phi and omega scans'
_diffrn_radiation_monochromator graphite
_diffrn_radiation_source 'fine-focus sealed tube'
_diffrn_radiation_type MoK\a
_diffrn_radiation_wavelength 0.71073
_diffrn_reflns_av_R_equivalents 0.0882
_diffrn_reflns_av_sigmaI/netI 0.0719
_diffrn_reflns_limit_h_max 21
_diffrn_reflns_limit_h_min -21
_diffrn_reflns_limit_k_max 10
_diffrn_reflns_limit_k_min -10
_diffrn_reflns_limit_l_max 25
_diffrn_reflns_limit_l_min -25
_diffrn_reflns_number 27258
_diffrn_reflns_theta_full 27.20
_diffrn_reflns_theta_max 27.20
_diffrn_reflns_theta_min 1.34
_exptl_absorpt_coefficient_mu 0.891
_exptl_absorpt_correction_T_max 0.9652
_exptl_absorpt_correction_T_min 0.7169
_exptl_absorpt_correction_type multi-scan
_exptl_absorpt_process_details 'SADABS V2008/1 (Bruker AXS)'
_exptl_crystal_colour colourless
_exptl_crystal_density_diffrn 1.656
_exptl_crystal_density_method 'not measured'
_exptl_crystal_description rod
_exptl_crystal_F_000 1200
_exptl_crystal_size_max 0.40
_exptl_crystal_size_mid 0.07
_exptl_crystal_size_min 0.04
_refine_diff_density_max 0.829
_refine_diff_density_min -0.901
_refine_diff_density_rms 0.101
_refine_ls_extinction_method none
_refine_ls_goodness_of_fit_ref 1.005
_refine_ls_hydrogen_treatment constr
_refine_ls_matrix_type full
_refine_ls_number_parameters 343
_refine_ls_number_reflns 5356
_refine_ls_number_restraints 0
_refine_ls_restrained_S_all 1.005
_refine_ls_R_factor_all 0.0975
_refine_ls_R_factor_gt 0.0474
_refine_ls_shift/su_max 0.001
_refine_ls_shift/su_mean 0.000
_refine_ls_structure_factor_coef Fsqd
_refine_ls_weighting_details 'calc w=1/[\s^2^(Fo^2^)+(0.0294P)^2^+3.2748P] where P=(Fo^2^+2Fc^2^)/3'
_refine_ls_weighting_scheme calc
_refine_ls_wR_factor_gt 0.0841
_refine_ls_wR_factor_ref 0.1041
_reflns_number_gt 3336
_reflns_number_total 5356
_reflns_threshold_expression >2sigma(I)
_cod_data_source_file c2dt31914d.txt
_cod_data_source_block eb225
_cod_depositor_comments
;
 Updating space group information.

 Antanas Vaitkus,
 2018-07-15

The following automatic conversions were performed:

'_symmetry_cell_setting' value 'Monoclinic' changed to 'monoclinic'
according to /home/saulius/struct/CIF-dictionaries/cif_core.dic
dictionary named 'cif_core.dic' version 2.4.2 from 2011-04-26.

Automatic conversion script
Id: cif_fix_values 1891 2012-01-12 08:04:46Z andrius 
;
_cod_original_sg_symbol_H-M P2(1)/n
_cod_database_code 7020761

loop_
_space_group_symop_id
_space_group_symop_operation_xyz
1 x,y,z
2 -x+1/2,y+1/2,-z+1/2
3 -x,-y,-z
4 x+1/2,-y+1/2,z+1/2

loop_
_atom_site_label
_atom_site_type_symbol
_atom_site_fract_x
_atom_site_fract_y
_atom_site_fract_z
_atom_site_U_iso_or_equiv
_atom_site_adp_type
_atom_site_occupancy
_atom_site_symmetry_multiplicity
_atom_site_calc_flag
_atom_site_refinement_flags
Ag1 Ag 0.33515(2) 0.48154(5) 0.112660(19) 0.03911(13) Uani 1 1 d .
F1 F 0.1152(3) 0.7986(5) 0.14790(19) 0.0971(13) Uani 1 1 d .
O1 O 0.1828(2) 0.5465(4) 0.09807(18) 0.0488(9) Uani 1 1 d .
N1 N 0.3873(2) 0.6040(4) 0.22160(18) 0.0293(8) Uani 1 1 d .
C1 C 0.3306(3) 0.6500(5) 0.2500(2) 0.0335(10) Uani 1 1 d .
H1 H 0.2710 0.6201 0.2242 0.040 Uiso 1 1 calc R
F2 F 0.0089(3) 0.7202(8) 0.0529(3) 0.148(2) Uani 1 1 d .
O2 O 0.1452(3) 0.6918(7) -0.0050(3) 0.117(2) Uani 1 1 d .
N2 N 0.2926(2) 0.2998(4) 0.02157(18) 0.0291(8) Uani 1 1 d .
C2 C 0.3558(3) 0.7391(6) 0.3153(3) 0.0387(11) Uani 1 1 d .
H2 H 0.3137 0.7721 0.3331 0.046 Uiso 1 1 calc R
F3 F 0.0820(4) 0.9268(5) 0.0491(3) 0.146(2) Uani 1 1 d .
C3 C 0.4423(3) 0.7799(6) 0.3545(3) 0.0404(12) Uani 1 1 d .
H3 H 0.4610 0.8399 0.3998 0.048 Uiso 1 1 calc R
C4 C 0.5010(3) 0.7315(5) 0.3263(2) 0.0362(11) Uani 1 1 d .
H4 H 0.5611 0.7571 0.3523 0.043 Uiso 1 1 calc R
C5 C 0.4722(3) 0.6453(5) 0.2599(2) 0.0294(10) Uani 1 1 d .
C6 C 0.5312(3) 0.5971(5) 0.2277(2) 0.0304(10) Uani 1 1 d .
C7 C 0.5801(3) 0.5592(5) 0.2007(2) 0.0315(10) Uani 1 1 d .
C8 C 0.6368(3) 0.5056(5) 0.1667(2) 0.0294(9) Uani 1 1 d .
C9 C 0.7265(3) 0.5276(6) 0.2024(2) 0.0363(11) Uani 1 1 d .
H9 H 0.7512 0.5818 0.2492 0.044 Uiso 1 1 calc R
C10 C 0.7794(3) 0.4703(6) 0.1695(3) 0.0427(12) Uani 1 1 d .
H10 H 0.8407 0.4845 0.1943 0.051 Uiso 1 1 calc R
C11 C 0.7450(3) 0.3927(6) 0.1013(2) 0.0334(10) Uani 1 1 d .
H11 H 0.7823 0.3554 0.0791 0.040 Uiso 1 1 calc R
C12 C 0.6558(3) 0.3692(5) 0.0651(2) 0.0265(9) Uani 1 1 d .
C13 C 0.6020(3) 0.4262(5) 0.0984(2) 0.0292(10) Uani 1 1 d .
H13 H 0.5408 0.4105 0.0739 0.035 Uiso 1 1 calc R
C14 C 0.6215(3) 0.2817(5) -0.0043(2) 0.0303(10) Uani 1 1 d .
C15 C 0.6000(3) 0.1925(6) -0.0577(2) 0.0320(10) Uani 1 1 d .
C16 C 0.5779(3) 0.0725(5) -0.1167(2) 0.0262(9) Uani 1 1 d .
C17 C 0.6395(3) 0.0308(6) -0.1446(2) 0.0349(10) Uani 1 1 d .
H17 H 0.6946 0.0856 -0.1257 0.042 Uiso 1 1 calc R
C18 C 0.6208(3) -0.0885(6) -0.1989(3) 0.0377(11) Uani 1 1 d .
H18 H 0.6628 -0.1149 -0.2178 0.045 Uiso 1 1 calc R
C19 C 0.5414(3) -0.1710(6) -0.2267(2) 0.0360(11) Uani 1 1 d .
H19 H 0.5286 -0.2525 -0.2648 0.043 Uiso 1 1 calc R
C20 C 0.4806(3) -0.1343(5) -0.1986(2) 0.0289(10) Uani 1 1 d .
H20 H 0.4270 -0.1941 -0.2164 0.035 Uiso 1 1 calc R
C21 C 0.4971(3) -0.0110(5) -0.1447(2) 0.0273(9) Uani 1 1 d .
C22 C 0.4317(3) 0.0332(5) -0.1179(2) 0.0295(9) Uani 1 1 d .
C23 C 0.3784(3) 0.0716(5) -0.0960(2) 0.0301(10) Uani 1 1 d .
C24 C 0.3173(3) 0.1252(5) -0.0672(2) 0.0273(9) Uani 1 1 d .
C25 C 0.2311(3) 0.0703(6) -0.0944(3) 0.0380(11) Uani 1 1 d .
H25 H 0.2096 -0.0079 -0.1341 0.046 Uiso 1 1 calc R
C26 C 0.1777(3) 0.1306(6) -0.0631(3) 0.0435(12) Uani 1 1 d .
H26 H 0.1191 0.0929 -0.0803 0.052 Uiso 1 1 calc R
C27 C 0.2098(3) 0.2466(6) -0.0064(2) 0.0359(11) Uani 1 1 d .
H27 H 0.1716 0.2905 0.0136 0.043 Uiso 1 1 calc R
C28 C 0.3444(3) 0.2387(5) -0.0087(2) 0.0283(10) Uani 1 1 d .
H28 H 0.4033 0.2752 0.0109 0.034 Uiso 1 1 calc R
C29 C 0.1459(3) 0.6594(6) 0.0545(3) 0.0387(11) Uani 1 1 d .
C30 C 0.0877(4) 0.7750(7) 0.0760(3) 0.0527(14) Uani 1 1 d .

loop_
_atom_site_aniso_label
_atom_site_aniso_U_11
_atom_site_aniso_U_22
_atom_site_aniso_U_33
_atom_site_aniso_U_23
_atom_site_aniso_U_13
_atom_site_aniso_U_12
Ag1 0.0347(2) 0.0483(2) 0.0346(2) -0.01348(19) 0.01445(15) -0.00198(19)
F1 0.137(3) 0.110(3) 0.060(2) -0.003(2) 0.055(2) 0.051(3)
O1 0.052(2) 0.049(2) 0.045(2) 0.0059(17) 0.0201(17) 0.0166(17)
N1 0.033(2) 0.031(2) 0.028(2) -0.0011(16) 0.0159(17) -0.0008(16)
C1 0.033(3) 0.035(3) 0.037(3) -0.002(2) 0.019(2) -0.001(2)
F2 0.047(2) 0.232(6) 0.181(5) -0.066(4) 0.063(3) 0.010(3)
O2 0.150(5) 0.157(5) 0.090(4) 0.059(3) 0.095(4) 0.088(4)
N2 0.029(2) 0.031(2) 0.028(2) -0.0031(16) 0.0128(17) -0.0031(16)
C2 0.043(3) 0.040(3) 0.039(3) -0.004(2) 0.024(2) 0.003(2)
F3 0.256(6) 0.085(3) 0.145(4) 0.055(3) 0.131(4) 0.098(4)
C3 0.045(3) 0.046(3) 0.032(3) -0.009(2) 0.017(2) -0.003(2)
C4 0.035(3) 0.039(3) 0.033(3) -0.005(2) 0.013(2) -0.003(2)
C5 0.029(2) 0.028(2) 0.033(3) 0.0007(19) 0.015(2) -0.0004(19)
C6 0.029(2) 0.032(2) 0.026(2) 0.0000(19) 0.008(2) -0.0018(19)
C7 0.027(2) 0.032(3) 0.030(2) 0.0016(19) 0.007(2) -0.0032(19)
C8 0.027(2) 0.029(2) 0.033(2) 0.003(2) 0.0128(19) 0.0004(19)
C9 0.034(2) 0.042(3) 0.033(2) -0.006(2) 0.013(2) -0.002(2)
C10 0.025(2) 0.060(3) 0.039(3) -0.006(2) 0.009(2) 0.002(2)
C11 0.027(2) 0.043(3) 0.033(3) 0.001(2) 0.016(2) 0.005(2)
C12 0.026(2) 0.026(2) 0.026(2) 0.0039(18) 0.0098(19) 0.0012(18)
C13 0.023(2) 0.033(2) 0.029(2) 0.0027(19) 0.0083(19) -0.0024(18)
C14 0.029(2) 0.034(3) 0.032(3) 0.005(2) 0.016(2) 0.0016(19)
C15 0.031(3) 0.035(3) 0.029(3) 0.006(2) 0.012(2) 0.005(2)
C16 0.029(2) 0.024(2) 0.025(2) 0.0033(17) 0.0110(19) 0.0047(18)
C17 0.030(2) 0.038(3) 0.039(3) 0.007(2) 0.016(2) 0.005(2)
C18 0.044(3) 0.037(3) 0.041(3) 0.008(2) 0.027(2) 0.013(2)
C19 0.048(3) 0.029(2) 0.037(3) -0.004(2) 0.023(2) 0.005(2)
C20 0.034(2) 0.023(2) 0.029(2) 0.0011(18) 0.013(2) 0.0005(18)
C21 0.028(2) 0.024(2) 0.028(2) 0.0099(19) 0.0089(18) 0.0067(19)
C22 0.033(2) 0.027(2) 0.027(2) -0.0014(18) 0.0111(19) -0.0017(19)
C23 0.036(3) 0.029(2) 0.025(2) 0.0015(18) 0.012(2) 0.0007(19)
C24 0.023(2) 0.030(2) 0.028(2) 0.0007(19) 0.0092(19) 0.0022(18)
C25 0.030(3) 0.045(3) 0.039(3) -0.014(2) 0.014(2) -0.007(2)
C26 0.024(2) 0.055(3) 0.054(3) -0.016(3) 0.019(2) -0.009(2)
C27 0.029(2) 0.042(3) 0.041(3) -0.007(2) 0.019(2) 0.000(2)
C28 0.025(2) 0.030(2) 0.031(2) 0.0037(19) 0.013(2) 0.0006(18)
C29 0.035(3) 0.047(3) 0.040(3) 0.002(2) 0.021(2) 0.005(2)
C30 0.067(4) 0.054(4) 0.044(3) 0.013(3) 0.030(3) 0.028(3)

loop_
_atom_type_symbol
_atom_type_description
_atom_type_scat_dispersion_real
_atom_type_scat_dispersion_imag
_atom_type_scat_source
C C 0.0033 0.0016 'International Tables Vol C Tables 4.2.6.8 and 6.1.1.4'
H H 0.0000 0.0000 'International Tables Vol C Tables 4.2.6.8 and 6.1.1.4'
N N 0.0061 0.0033 'International Tables Vol C Tables 4.2.6.8 and 6.1.1.4'
O O 0.0106 0.0060 'International Tables Vol C Tables 4.2.6.8 and 6.1.1.4'
F F 0.0171 0.0103 'International Tables Vol C Tables 4.2.6.8 and 6.1.1.4'
Ag Ag -0.8971 1.1015 'International Tables Vol C Tables 4.2.6.8 and 6.1.1.4'

loop_
_geom_angle_atom_site_label_1
_geom_angle_atom_site_label_2
_geom_angle_atom_site_label_3
_geom_angle
N2 Ag1 N1 165.07(13)
N2 Ag1 O1 93.85(12)
N1 Ag1 O1 89.95(12)
C29 O1 Ag1 115.4(3)
C1 N1 C5 117.9(4)
C1 N1 Ag1 117.9(3)
C5 N1 Ag1 124.2(3)
N1 C1 C2 122.4(4)
C28 N2 C27 117.4(4)
C28 N2 Ag1 123.9(3)
C27 N2 Ag1 118.7(3)
C3 C2 C1 119.7(4)
C4 C3 C2 118.3(4)
C3 C4 C5 119.8(4)
N1 C5 C4 122.0(4)
N1 C5 C6 116.7(4)
C4 C5 C6 121.3(4)
C7 C6 C5 179.2(5)
C6 C7 C8 177.1(5)
C13 C8 C9 119.2(4)
C13 C8 C7 119.8(4)
C9 C8 C7 120.9(4)
C10 C9 C8 119.7(4)
C11 C10 C9 121.2(4)
C10 C11 C12 119.8(4)
C11 C12 C13 119.2(4)
C11 C12 C14 119.0(4)
C13 C12 C14 121.8(4)
C8 C13 C12 120.9(4)
C15 C14 C12 171.7(5)
C14 C15 C16 174.4(5)
C17 C16 C21 119.1(4)
C17 C16 C15 119.5(4)
C21 C16 C15 121.3(4)
C18 C17 C16 120.3(4)
C17 C18 C19 120.8(4)
C20 C19 C18 119.7(4)
C19 C20 C21 120.8(4)
C20 C21 C16 119.3(4)
C20 C21 C22 120.7(4)
C16 C21 C22 119.9(4)
C23 C22 C21 179.1(5)
C22 C23 C24 176.8(5)
C28 C24 C25 117.3(4)
C28 C24 C23 118.9(4)
C25 C24 C23 123.9(4)
C26 C25 C24 119.2(4)
C25 C26 C27 119.4(4)
N2 C27 C26 122.7(4)
N2 C28 C24 124.0(4)
O2 C29 O1 130.4(5)
O2 C29 C30 113.5(5)
O1 C29 C30 116.0(4)
F2 C30 F3 105.8(5)
F2 C30 F1 106.6(5)
F3 C30 F1 104.3(5)
F2 C30 C29 112.6(5)
F3 C30 C29 112.7(5)
F1 C30 C29 114.1(4)

loop_
_geom_bond_atom_site_label_1
_geom_bond_atom_site_label_2
_geom_bond_distance
Ag1 N2 2.188(3)
Ag1 N1 2.197(3)
Ag1 O1 2.514(3)
F1 C30 1.320(6)
O1 C29 1.221(5)
N1 C1 1.342(5)
N1 C5 1.355(5)
C1 C2 1.381(6)
F2 C30 1.288(7)
O2 C29 1.205(6)
N2 C28 1.336(5)
N2 C27 1.340(5)
C2 C3 1.379(6)
F3 C30 1.303(6)
C3 C4 1.374(6)
C4 C5 1.383(6)
C5 C6 1.436(6)
C6 C7 1.191(6)
C7 C8 1.440(6)
C8 C13 1.388(6)
C8 C9 1.391(6)
C9 C10 1.380(6)
C10 C11 1.380(6)
C11 C12 1.385(5)
C12 C13 1.395(5)
C12 C14 1.435(6)
C14 C15 1.199(6)
C15 C16 1.433(6)
C16 C17 1.402(5)
C16 C21 1.406(5)
C17 C18 1.369(6)
C18 C19 1.383(6)
C19 C20 1.382(6)
C20 C21 1.389(5)
C21 C22 1.449(6)
C22 C23 1.185(5)
C23 C24 1.433(6)
C24 C28 1.388(5)
C24 C25 1.393(6)
C25 C26 1.372(6)
C26 C27 1.379(6)
C29 C30 1.524(6)
